data_9012328
loop_
_publ_author_name
'Gattow, G.'
'Schutze, D.'

_publ_section_title
;
 Uber Wismutoxide. VI. Uber ein Wismut(III)-oxid mit hoherem sauerstoffgehalt
 (beta-modifikation)
;
_journal_name_full 'Zeitschrift fur Anorganische und Allgemeine Chemie'
_journal_page_first 44
_journal_page_last 68
_journal_paper_doi 10.1002/zaac.19643280106
_journal_volume 328
_journal_year 1964
_chemical_compound_source Synthetic
_chemical_formula_sum 'Bi2 O3'
_chemical_name_mineral Sphaerobismoite
_space_group_crystal_system tetragonal
_space_group_IT_number 117
_space_group_name_Hall 'P -4 -2ab (1/2*x+1/2*y,-1/2*x+1/2*y,z)'
_space_group_name_H-M_alt 'C -4 2 b'
_symmetry_space_group_name_H-M 'C -4 2 b'
_cell_angle_alpha 90
_cell_angle_beta 90
_cell_angle_gamma 90
_cell_length_a 10.95
_cell_length_b 10.95
_cell_length_c 5.63
_cell_formula_units_Z 8
_cell_volume 675.051
_database_code_amcsd 0015772
_exptl_crystal_density_diffrn 9.170
_cod_depositor_comments
;
 Updating space group information.

 2018-06-13,
 Antanas Vaitkus
;
_cod_database_code 9012328

loop_
_space_group_symop_id
_space_group_symop_operation_xyz
1 x,y,z
2 1/2+x,1/2+y,z
3 1/2+y,x,z
4 +y,1/2+x,z
5 1/2-x,y,-z
6 -x,1/2+y,-z
7 1/2-y,-x,z
8 -y,1/2-x,z
9 1/2+x,-y,-z
10 +x,1/2-y,-z
11 y,-x,-z
12 1/2+y,1/2-x,-z
13 -x,-y,z
14 1/2-x,1/2-y,z
15 -y,x,-z
16 1/2-y,1/2+x,-z

loop_
_atom_site_label
_atom_site_fract_x
_atom_site_fract_y
_atom_site_fract_z
_atom_site_U_iso_or_equiv
Bi 0.13500 0.11500 0.25000 0.05699
O1 0.02000 0.25000 0.00000 0.05699
O2 0.02000 0.25000 0.50000 0.05699
O3 0.25000 0.25000 0.00000 0.05699
O4 0.00000 0.00000 0.50000 0.05699

loop_
_cod_related_entry_id
_cod_related_entry_database
_cod_related_entry_code
1 ChemSpider 141426
2 AMCSD 0015772
